data_3500147
loop_
_publ_author_name
'Armel Le Bail'

_publ_section_title
;
 GaF3.3H2O structure refined from synchrotron powder diffraction data
;
_journal_name_full 'Personal communication to COD'
_journal_year 2025
_chemical_formula_sum 'F3 Ga H6 O3'
_chemical_formula_weight 180.77
_space_group_IT_number 166
_space_group_name_Hall '-R 3 2"'
_space_group_name_H-M_alt 'R -3 m :H'
_symmetry_cell_setting trigonal
_symmetry_Int_Tables_number 166
_symmetry_space_group_name_Hall '-R 3 2"'
_symmetry_space_group_name_H-M 'R -3 m :H'
_cell_angle_alpha 90.0000
_cell_angle_beta 90.0000
_cell_angle_gamma 120.000
_cell_formula_units_Z 3
_cell_length_a 9.36160(12)
_cell_length_b 9.36160(12)
_cell_length_c 4.73068(7)
_cell_measurement_temperature 296
_cell_special_details ' ?'
_cell_volume 359.050(8)
_computing_structure_refinement FULLPROF
_computing_structure_solution 'McMaille, ESPOIR'
_diffrn_ambient_temperature 296
_diffrn_radiation_type X-ray
_diffrn_radiation_wavelength 1.30098
_diffrn_source synchrotron
_exptl_absorpt_coefficient_mu 4.852
_exptl_crystal_density_diffrn 2.508
_exptl_crystal_density_method 'Not Measured'
_exptl_crystal_F_000 264
_exptl_special_details
; 
Synthesis by soft chemistry, see ref :
Structure of BaGaF5.2H2O from Conventional and Synchrotron Powder 
Diffraction Data.
A. Jouanneaux and A. Le Bail, 
Eur. J. Solid State Inorg. Chem. 34, 925-936 (1997).

The sample contains also 14% GaF3

Presence of anistropic line broadening due to size effect, 
not taken into account. Play with that if you wish...

Strong disorder - F and O atoms on one general position half occupied -
leading to difficulties to locate H atoms of the H2O molecules. Those 
linking the GaF3O3 octahedra along the c axis are more or less located, 
but not those that necessarily link the octahedra in the other directions.
Anyway, O-H distances too long... But removing H increases RI by 2%.
;
_pd_calibration_special_details ' ?'
_pd_instr_location
; 
Daresbury
;
_pd_meas_2theta_range_inc 0.010000
_pd_meas_2theta_range_max 82.20000
_pd_meas_2theta_range_min 15.00000
_pd_meas_number_of_points 6721
_pd_meas_special_details '  ?'
_pd_proc_2theta_range_inc 0.010000
_pd_proc_2theta_range_max 82.2038
_pd_proc_2theta_range_min 15.0038
_pd_proc_ls_pref_orient_corr ' ?'
_pd_proc_ls_prof_R_factor 8.0512
_pd_proc_ls_prof_wR_expected 2.2308
_pd_proc_ls_prof_wR_factor 11.5233
_pd_proc_ls_special_details ' ?'
_pd_proc_wavelength 1.300980
_pd_spec_mounting ' ?'
_refine_ls_number_parameters 50
_refine_ls_number_reflns 67
_refine_ls_number_restraints 0
_refine_ls_R_I_factor 5.2022
_refine_special_details ' ?'
_cod_data_source_file GaF3-3H20.cif
_cod_data_source_block GaF3.3H2O
_cod_original_sg_symbol_H-M 'R -3 m'
_cod_database_code 3500147
_pd_proc_ls_prof_cr_factor 11.3140
_pd_proc_ls_prof_cwr_factor 14.7108
_pd_proc_ls_prof_cwr_expected 2.8478
_pd_proc_ls_prof_chi2 26.6836
_pd_proc_ls_prof_echi2 27.1208

loop_
_publ_manuscript_incl_extra_item
_publ_manuscript_incl_extra_info
_publ_manuscript_incl_extra_defn
'_pd_proc_ls_prof_cR_factor' 'Prof. R-factor CORRECTED for background' no
'_pd_proc_ls_prof_cwR_factor' 'wProf.R-factor CORRECTED for background' no
'_pd_proc_ls_prof_cwR_expected' 'wProf.Expected CORRECTED for background' no
'_pd_proc_ls_prof_chi2' 'Chi-square for all considered points' no
'_pd_proc_ls_prof_echi2' 'Chi-2 for points with Bragg contribution' no

loop_
_space_group_symop_id
_space_group_symop_operation_xyz
1 x,y,z
2 -y,x-y,z
3 -x+y,-x,z
4 y,x,-z
5 -x,-x+y,-z
6 x-y,-y,-z
7 -x,-y,-z
8 y,-x+y,-z
9 x-y,x,-z
10 -y,-x,z
11 x,x-y,z
12 -x+y,y,z
13 1/3+x,2/3+y,2/3+z
14 1/3-y,2/3+x-y,2/3+z
15 1/3-x+y,2/3-x,2/3+z
16 1/3+y,2/3+x,2/3-z
17 1/3-x,2/3-x+y,2/3-z
18 1/3+x-y,2/3-y,2/3-z
19 1/3-x,2/3-y,2/3-z
20 1/3+y,2/3-x+y,2/3-z
21 1/3+x-y,2/3+x,2/3-z
22 1/3-y,2/3-x,2/3+z
23 1/3+x,2/3+x-y,2/3+z
24 1/3-x+y,2/3+y,2/3+z
25 2/3+x,1/3+y,1/3+z
26 2/3-y,1/3+x-y,1/3+z
27 2/3-x+y,1/3-x,1/3+z
28 2/3+y,1/3+x,1/3-z
29 2/3-x,1/3-x+y,1/3-z
30 2/3+x-y,1/3-y,1/3-z
31 2/3-x,1/3-y,1/3-z
32 2/3+y,1/3-x+y,1/3-z
33 2/3+x-y,1/3+x,1/3-z
34 2/3-y,1/3-x,1/3+z
35 2/3+x,1/3+x-y,1/3+z
36 2/3-x+y,1/3+y,1/3+z

loop_
_atom_site_label
_atom_site_fract_x
_atom_site_fract_y
_atom_site_fract_z
_atom_site_U_iso_or_equiv
_atom_site_occupancy
_atom_site_adp_type
_atom_site_type_symbol
Ga1 0.00000 0.00000 0.00000 0.0217(4) 1.00000 Uiso Ga+3
F1 0.1848(3) 0.1401(3) 0.2341(4) 0.0191(9) 0.2500 Uiso F-1
O1 0.1848(3) 0.1401(3) 0.2341(4) 0.0191(9) 0.2500 Uiso O-2
H1 0.1368(17) 0.1368(17) 0.50000 0.072(13) 1.0000 Uiso H

loop_
_atom_type_symbol
_atom_type_scat_Cromer_Mann_a1
_atom_type_scat_Cromer_Mann_b1
_atom_type_scat_Cromer_Mann_a2
_atom_type_scat_Cromer_Mann_b2
_atom_type_scat_Cromer_Mann_a3
_atom_type_scat_Cromer_Mann_b3
_atom_type_scat_Cromer_Mann_a4
_atom_type_scat_Cromer_Mann_b4
_atom_type_scat_Cromer_Mann_c
_atom_type_scat_dispersion_real
_atom_type_scat_dispersion_imag
_atom_type_scat_source
ga+3 12.69200 2.81262 6.69883 0.22789 6.06692 6.36441 1.00660 14.41220 1.53545 0.16300 1.60900 International_Tables_for_Crystallography_Vol.C(1991)_Tables_6.1.1.4_and_6.1.1.5
f-1 3.63220 5.27756 3.51057 14.73530 1.26064 0.44226 0.94071 47.34370 0.65340 0.01400 0.01000 International_Tables_for_Crystallography_Vol.C(1991)_Tables_6.1.1.4_and_6.1.1.5
o-2 4.75800 7.83100 3.63700 30.05000 0.00000 0.00000 0.00000 0.00000 1.59400 0.00800 0.00600 International_Tables_for_Crystallography_Vol.C(1991)_Tables_6.1.1.4_and_6.1.1.5
h 0.49300 10.51090 0.32291 26.12570 0.14019 3.14236 0.04081 57.79970 0.00304 0.00000 0.00000 International_Tables_for_Crystallography_Vol.C(1991)_Tables_6.1.1.4_and_6.1.1.5

loop_
_geom_bond_atom_site_label_1
_geom_bond_atom_site_label_2
_geom_bond_distance
_geom_bond_site_symmetry_1
_geom_bond_site_symmetry_2
_geom_bond_publ_flag
Ga1 F1 1.916(3) . . yes
Ga1 O1 1.916(3) . . yes
F1 F1 0.893(4) . 11_555 yes
F1 O1 0.893(4) . 11_555 yes
O1 O1 0.893(4) . 11_555 yes
F1 H1 1.331(6) . . no
O1 H1 1.331(6) . . no

loop_
_geom_hbond_atom_site_label_D
_geom_hbond_atom_site_label_H
_geom_hbond_atom_site_label_A
_geom_hbond_distance_DH
_geom_hbond_distance_HA
_geom_hbond_distance_DA
_geom_hbond_angle_DHA
_geom_hbond_site_symmetry_A
_geom_hbond_publ_flag
F1 H1 F1 1.331(6) 1.331(5) 2.618(3) 159.2(12) 4_556 yes
F1 H1 F1 1.331(6) 2.127(12) 2.962(3) 116.0(9) 8_556 yes
F1 H1 F1 1.331(6) 1.707(12) 2.962(4) 154.1(11) 9_556 yes
F1 H1 O1 1.331(6) 1.707(12) 2.962(4) 154.1(11) 9_556 yes
